data_7128060
loop_
_publ_author_name
'Sundaravelu, Nallappan'
'Singha, Tushar'
'Nandy, Anuradha'
'Sekar, Govindasamy'

_publ_section_title
;
 Copper-catalyzed domino synthesis of multi-substituted benzo[b]thiophene
 through radical cyclization using xanthate as a sulfur surrogate.
;
_journal_issue 37
_journal_name_full 'Chemical communications (Cambridge, England)'
_journal_page_first 4512
_journal_page_last 4515
_journal_paper_doi 10.1039/d0cc08429h
_journal_volume 57
_journal_year 2021
_chemical_formula_sum 'C17 H15 N O S2'
_chemical_formula_weight 313.42
_space_group_crystal_system triclinic
_space_group_IT_number 2
_space_group_name_Hall '-P 1'
_space_group_name_H-M_alt 'P -1'
_atom_sites_solution_hydrogens mixed
_audit_creation_method SHELXL-2014/7
_audit_update_record
;
2020-09-10 deposited with the CCDC.	2021-03-23 downloaded from the CCDC.
;
_cell_angle_alpha 105.2378(17)
_cell_angle_beta 102.3386(17)
_cell_angle_gamma 91.2454(18)
_cell_formula_units_Z 2
_cell_length_a 9.1370(3)
_cell_length_b 9.3396(4)
_cell_length_c 9.3410(3)
_cell_measurement_reflns_used 6231
_cell_measurement_temperature 296(2)
_cell_measurement_theta_max 27.03
_cell_measurement_theta_min 2.77
_cell_volume 748.76(5)
_computing_cell_refinement 'Bruker SAINT'
_computing_data_collection 'Bruker APEX2'
_computing_data_reduction 'Bruker SAINT'
_computing_molecular_graphics 'Bruker SHELXTL'
_computing_publication_material 'Bruker SHELXTL'
_computing_structure_refinement 'SHELXL-2014/7 (Sheldrick, 2014)'
_computing_structure_solution 'SHELXS-97 (Sheldrick 2008)'
_diffrn_ambient_temperature 296(2)
_diffrn_measured_fraction_theta_full 0.998
_diffrn_measured_fraction_theta_max 0.998
_diffrn_measurement_device_type 'Bruker APEX-II CCD'
_diffrn_measurement_method '\f and \w scans'
_diffrn_radiation_type MoK\a
_diffrn_radiation_wavelength 0.71073
_diffrn_reflns_av_R_equivalents 0.0216
_diffrn_reflns_av_unetI/netI 0.0159
_diffrn_reflns_Laue_measured_fraction_full 0.998
_diffrn_reflns_Laue_measured_fraction_max 0.998
_diffrn_reflns_limit_h_max 10
_diffrn_reflns_limit_h_min -10
_diffrn_reflns_limit_k_max 11
_diffrn_reflns_limit_k_min -11
_diffrn_reflns_limit_l_max 11
_diffrn_reflns_limit_l_min -11
_diffrn_reflns_number 11007
_diffrn_reflns_point_group_measured_fraction_full 0.998
_diffrn_reflns_point_group_measured_fraction_max 0.998
_diffrn_reflns_theta_full 24.994
_diffrn_reflns_theta_max 24.994
_diffrn_reflns_theta_min 2.268
_exptl_absorpt_coefficient_mu 0.353
_exptl_absorpt_correction_type none
_exptl_crystal_colour brown
_exptl_crystal_density_diffrn 1.390
_exptl_crystal_description Rectangular
_exptl_crystal_F_000 328
_exptl_crystal_size_max 0.250
_exptl_crystal_size_mid 0.200
_exptl_crystal_size_min 0.150
_refine_diff_density_max 0.180
_refine_diff_density_min -0.262
_refine_diff_density_rms 0.056
_refine_ls_extinction_method none
_refine_ls_goodness_of_fit_ref 1.036
_refine_ls_hydrogen_treatment mixed
_refine_ls_matrix_type full
_refine_ls_number_parameters 196
_refine_ls_number_reflns 2625
_refine_ls_number_restraints 0
_refine_ls_restrained_S_all 1.036
_refine_ls_R_factor_all 0.0391
_refine_ls_R_factor_gt 0.0328
_refine_ls_shift/su_max 0.001
_refine_ls_shift/su_mean 0.000
_refine_ls_structure_factor_coef Fsqd
_refine_ls_weighting_details 'w=1/[\s^2^(Fo^2^)+(0.0449P)^2^+0.2709P] where P=(Fo^2^+2Fc^2^)/3'
_refine_ls_weighting_scheme calc
_refine_ls_wR_factor_gt 0.0841
_refine_ls_wR_factor_ref 0.0914
_reflns_Friedel_coverage 0.000
_reflns_number_gt 2248
_reflns_number_total 2625
_reflns_threshold_expression 'I > 2\s(I)'
_cod_data_source_file d0cc08429h2.cif
_cod_data_source_block 925
_cod_depositor_comments 'Adding full bibliography for 7128058--7128060.cif.'
_cod_database_code 7128060
_shelx_shelxl_version_number 2014/7
_shelx_space_group_comment
; 
The symmetry employed for this shelxl refinement is uniquely defined 
by the following loop, which should always be used as a source of 
symmetry information in preference to the above space-group names. 
They are only intended as comments. 
;
_shelx_estimated_absorpt_t_min 0.917
_shelx_estimated_absorpt_t_max 0.949

loop_
_space_group_symop_operation_xyz
'x, y, z'
'-x, -y, -z'

loop_
_atom_site_label
_atom_site_type_symbol
_atom_site_fract_x
_atom_site_fract_y
_atom_site_fract_z
_atom_site_U_iso_or_equiv
_atom_site_adp_type
_atom_site_occupancy
_atom_site_site_symmetry_order
_atom_site_calc_flag
_atom_site_refinement_flags_posn
_atom_site_refinement_flags_adp
_atom_site_refinement_flags_occupancy
_atom_site_disorder_assembly
_atom_site_disorder_group
C1 C 0.2236(2) 0.4528(2) 0.4782(2) 0.0550(5) Uani 1 1 d . . . . .
H1 H 0.1829 0.5228 0.4297 0.066 Uiso 1 1 calc R U . . .
C2 C 0.1767(2) 0.4339(2) 0.6014(3) 0.0615(5) Uani 1 1 d . . . . .
H2 H 0.1044 0.4924 0.6379 0.074 Uiso 1 1 calc R U . . .
C3 C 0.2358(2) 0.3279(3) 0.6734(3) 0.0625(6) Uani 1 1 d . . . . .
H3 H 0.2019 0.3168 0.7572 0.075 Uiso 1 1 calc R U . . .
C4 C 0.3427(2) 0.2398(2) 0.6235(2) 0.0572(5) Uani 1 1 d . . . . .
H4 H 0.3811 0.1688 0.6717 0.069 Uiso 1 1 calc R U . . .
C5 C 0.3923(2) 0.2595(2) 0.4982(2) 0.0454(4) Uani 1 1 d . . . . .
C6 C 0.50929(19) 0.26798(19) 0.28023(18) 0.0407(4) Uani 1 1 d . . . . .
C7 C 0.40014(19) 0.36811(19) 0.3007(2) 0.0419(4) Uani 1 1 d . . . . .
C8 C 0.33391(19) 0.36557(19) 0.4254(2) 0.0429(4) Uani 1 1 d . . . . .
C9 C 0.58888(19) 0.23765(19) 0.16134(19) 0.0409(4) Uani 1 1 d . . . . .
C10 C 0.70410(19) 0.13004(19) 0.15928(18) 0.0397(4) Uani 1 1 d . . . . .
C11 C 0.8165(2) 0.1322(2) 0.2878(2) 0.0471(4) Uani 1 1 d . . . . .
H11 H 0.8164 0.2012 0.3800 0.056 Uiso 1 1 calc R U . . .
C12 C 0.9271(2) 0.0349(2) 0.2816(2) 0.0490(5) Uani 1 1 d . . . . .
H12 H 1.0025 0.0421 0.3682 0.059 Uiso 1 1 calc R U . . .
C13 C 0.92848(19) -0.0753(2) 0.1464(2) 0.0433(4) Uani 1 1 d . . . . .
C14 C 0.81635(19) -0.0757(2) 0.0169(2) 0.0446(4) Uani 1 1 d . . . . .
H14 H 0.8141 -0.1463 -0.0749 0.053 Uiso 1 1 calc R U . . .
C15 C 0.71047(19) 0.02574(19) 0.02365(19) 0.0426(4) Uani 1 1 d . . . . .
H15 H 0.6406 0.0251 -0.0650 0.051 Uiso 1 1 calc R U . . .
C16 C 1.1543(3) -0.1712(3) 0.2697(3) 0.0746(7) Uani 1 1 d . . . . .
H16A H 1.2109 -0.0760 0.2998 0.112 Uiso 1 1 calc R U . . .
H16B H 1.2189 -0.2486 0.2427 0.112 Uiso 1 1 calc R U . . .
H16C H 1.1140 -0.1842 0.3527 0.112 Uiso 1 1 calc R U . . .
C17 C 1.0278(2) -0.2932(2) 0.0005(3) 0.0655(6) Uani 1 1 d . . . . .
H17A H 0.9357 -0.3556 -0.0262 0.098 Uiso 1 1 calc R U . . .
H17B H 1.1116 -0.3523 0.0151 0.098 Uiso 1 1 calc R U . . .
H17C H 1.0328 -0.2483 -0.0799 0.098 Uiso 1 1 calc R U . . .
N1 N 1.03270(18) -0.17807(19) 0.13996(19) 0.0539(4) Uani 1 1 d . . . . .
O1 O 0.35421(16) 0.45963(15) 0.21515(17) 0.0570(4) Uani 1 1 d . . . . .
S1 S 0.52871(6) 0.16584(6) 0.41672(5) 0.05044(16) Uani 1 1 d . . . . .
S2 S 0.54830(6) 0.31811(6) 0.01866(6) 0.05773(18) Uani 1 1 d . . . . .
H1O H 0.406(3) 0.432(3) 0.131(4) 0.114(11) Uiso 1 1 d . . . . .

loop_
_atom_site_aniso_label
_atom_site_aniso_U_11
_atom_site_aniso_U_22
_atom_site_aniso_U_33
_atom_site_aniso_U_23
_atom_site_aniso_U_13
_atom_site_aniso_U_12
C1 0.0475(11) 0.0491(11) 0.0675(13) 0.0147(10) 0.0122(9) 0.0097(9)
C2 0.0505(11) 0.0607(13) 0.0734(14) 0.0118(11) 0.0218(10) 0.0112(10)
C3 0.0603(13) 0.0705(14) 0.0592(13) 0.0141(11) 0.0235(10) 0.0037(11)
C4 0.0642(12) 0.0607(12) 0.0504(11) 0.0203(10) 0.0139(9) 0.0110(10)
C5 0.0444(10) 0.0465(10) 0.0419(9) 0.0097(8) 0.0059(8) 0.0048(8)
C6 0.0429(9) 0.0392(9) 0.0369(9) 0.0125(7) -0.0002(7) 0.0031(7)
C7 0.0415(9) 0.0352(9) 0.0445(9) 0.0119(7) -0.0013(7) 0.0007(7)
C8 0.0397(9) 0.0382(9) 0.0449(10) 0.0072(8) 0.0024(7) 0.0009(7)
C9 0.0424(9) 0.0396(9) 0.0378(9) 0.0125(7) 0.0009(7) -0.0017(7)
C10 0.0421(9) 0.0420(9) 0.0370(9) 0.0161(7) 0.0069(7) 0.0019(7)
C11 0.0510(10) 0.0561(11) 0.0340(9) 0.0135(8) 0.0078(8) 0.0085(9)
C12 0.0482(10) 0.0649(12) 0.0371(9) 0.0221(9) 0.0057(8) 0.0111(9)
C13 0.0424(9) 0.0468(10) 0.0484(10) 0.0232(8) 0.0143(8) 0.0044(8)
C14 0.0476(10) 0.0425(10) 0.0421(9) 0.0096(8) 0.0101(8) -0.0006(8)
C15 0.0431(9) 0.0464(10) 0.0369(9) 0.0146(8) 0.0023(7) -0.0020(8)
C16 0.0658(14) 0.0953(18) 0.0733(15) 0.0391(14) 0.0160(12) 0.0353(13)
C17 0.0589(13) 0.0488(11) 0.0903(16) 0.0162(11) 0.0232(11) 0.0106(10)
N1 0.0518(9) 0.0599(10) 0.0583(10) 0.0251(8) 0.0179(8) 0.0178(8)
O1 0.0590(8) 0.0531(8) 0.0676(9) 0.0319(7) 0.0126(7) 0.0173(7)
S1 0.0591(3) 0.0564(3) 0.0443(3) 0.0245(2) 0.0149(2) 0.0222(2)
S2 0.0680(3) 0.0637(3) 0.0539(3) 0.0358(3) 0.0147(2) 0.0161(3)

loop_
_atom_type_symbol
_atom_type_description
_atom_type_scat_dispersion_real
_atom_type_scat_dispersion_imag
_atom_type_scat_source
C C 0.0033 0.0016 'International Tables Vol C Tables 4.2.6.8 and 6.1.1.4'
H H 0.0000 0.0000 'International Tables Vol C Tables 4.2.6.8 and 6.1.1.4'
O O 0.0106 0.0060 'International Tables Vol C Tables 4.2.6.8 and 6.1.1.4'
S S 0.1246 0.1234 'International Tables Vol C Tables 4.2.6.8 and 6.1.1.4'
N N 0.0061 0.0033 'International Tables Vol C Tables 4.2.6.8 and 6.1.1.4'

loop_
_geom_angle_atom_site_label_1
_geom_angle_atom_site_label_2
_geom_angle_atom_site_label_3
_geom_angle
_geom_angle_site_symmetry_1
_geom_angle_site_symmetry_3
_geom_angle_publ_flag
C2 C1 C8 119.15(19) . . ?
C2 C1 H1 120.4 . . ?
C8 C1 H1 120.4 . . ?
C1 C2 C3 120.73(19) . . ?
C1 C2 H2 119.6 . . ?
C3 C2 H2 119.6 . . ?
C4 C3 C2 121.5(2) . . ?
C4 C3 H3 119.3 . . ?
C2 C3 H3 119.3 . . ?
C3 C4 C5 118.1(2) . . ?
C3 C4 H4 121.0 . . ?
C5 C4 H4 121.0 . . ?
C4 C5 C8 120.90(17) . . ?
C4 C5 S1 126.90(15) . . ?
C8 C5 S1 112.19(14) . . ?
C7 C6 C9 127.36(16) . . ?
C7 C6 S1 110.27(13) . . ?
C9 C6 S1 122.18(13) . . ?
O1 C7 C6 126.11(17) . . ?
O1 C7 C8 120.00(16) . . ?
C6 C7 C8 113.88(16) . . ?
C5 C8 C1 119.66(18) . . ?
C5 C8 C7 111.89(16) . . ?
C1 C8 C7 128.46(18) . . ?
C6 C9 C10 120.12(15) . . ?
C6 C9 S2 120.81(14) . . ?
C10 C9 S2 119.02(13) . . ?
C15 C10 C11 116.89(16) . . ?
C15 C10 C9 120.29(15) . . ?
C11 C10 C9 122.71(16) . . ?
C12 C11 C10 121.71(17) . . ?
C12 C11 H11 119.1 . . ?
C10 C11 H11 119.1 . . ?
C11 C12 C13 121.17(16) . . ?
C11 C12 H12 119.4 . . ?
C13 C12 H12 119.4 . . ?
N1 C13 C12 122.06(16) . . ?
N1 C13 C14 121.09(17) . . ?
C12 C13 C14 116.85(16) . . ?
C15 C14 C13 121.20(17) . . ?
C15 C14 H14 119.4 . . ?
C13 C14 H14 119.4 . . ?
C14 C15 C10 122.04(16) . . ?
C14 C15 H15 119.0 . . ?
C10 C15 H15 119.0 . . ?
N1 C16 H16A 109.5 . . ?
N1 C16 H16B 109.5 . . ?
H16A C16 H16B 109.5 . . ?
N1 C16 H16C 109.5 . . ?
H16A C16 H16C 109.5 . . ?
H16B C16 H16C 109.5 . . ?
N1 C17 H17A 109.5 . . ?
N1 C17 H17B 109.5 . . ?
H17A C17 H17B 109.5 . . ?
N1 C17 H17C 109.5 . . ?
H17A C17 H17C 109.5 . . ?
H17B C17 H17C 109.5 . . ?
C13 N1 C16 121.11(17) . . ?
C13 N1 C17 120.69(16) . . ?
C16 N1 C17 118.15(17) . . ?
C7 O1 H1O 104.5(18) . . ?
C5 S1 C6 91.77(8) . . ?

loop_
_geom_bond_atom_site_label_1
_geom_bond_atom_site_label_2
_geom_bond_distance
_geom_bond_site_symmetry_2
_geom_bond_publ_flag
C1 C2 1.362(3) . ?
C1 C8 1.400(3) . ?
C1 H1 0.9300 . ?
C2 C3 1.394(3) . ?
C2 H2 0.9300 . ?
C3 C4 1.370(3) . ?
C3 H3 0.9300 . ?
C4 C5 1.394(3) . ?
C4 H4 0.9300 . ?
C5 C8 1.396(3) . ?
C5 S1 1.7328(18) . ?
C6 C7 1.391(2) . ?
C6 C9 1.425(3) . ?
C6 S1 1.7654(17) . ?
C7 O1 1.333(2) . ?
C7 C8 1.428(3) . ?
C9 C10 1.471(2) . ?
C9 S2 1.6750(17) . ?
C10 C15 1.394(2) . ?
C10 C11 1.399(2) . ?
C11 C12 1.373(3) . ?
C11 H11 0.9300 . ?
C12 C13 1.406(3) . ?
C12 H12 0.9300 . ?
C13 N1 1.366(2) . ?
C13 C14 1.407(2) . ?
C14 C15 1.368(2) . ?
C14 H14 0.9300 . ?
C15 H15 0.9300 . ?
C16 N1 1.445(3) . ?
C16 H16A 0.9600 . ?
C16 H16B 0.9600 . ?
C16 H16C 0.9600 . ?
C17 N1 1.446(3) . ?
C17 H17A 0.9600 . ?
C17 H17B 0.9600 . ?
C17 H17C 0.9600 . ?
O1 H1O 0.98(3) . ?

loop_
_geom_torsion_atom_site_label_1
_geom_torsion_atom_site_label_2
_geom_torsion_atom_site_label_3
_geom_torsion_atom_site_label_4
_geom_torsion
_geom_torsion_site_symmetry_1
_geom_torsion_site_symmetry_2
_geom_torsion_site_symmetry_3
_geom_torsion_site_symmetry_4
_geom_torsion_publ_flag
C8 C1 C2 C3 -0.8(3) . . . . ?
C1 C2 C3 C4 0.1(3) . . . . ?
C2 C3 C4 C5 0.4(3) . . . . ?
C3 C4 C5 C8 -0.4(3) . . . . ?
C3 C4 C5 S1 178.34(16) . . . . ?
C9 C6 C7 O1 -3.1(3) . . . . ?
S1 C6 C7 O1 -178.07(14) . . . . ?
C9 C6 C7 C8 175.92(16) . . . . ?
S1 C6 C7 C8 0.93(19) . . . . ?
C4 C5 C8 C1 -0.3(3) . . . . ?
S1 C5 C8 C1 -179.19(14) . . . . ?
C4 C5 C8 C7 179.75(17) . . . . ?
S1 C5 C8 C7 0.88(19) . . . . ?
C2 C1 C8 C5 0.9(3) . . . . ?
C2 C1 C8 C7 -179.18(18) . . . . ?
O1 C7 C8 C5 177.88(15) . . . . ?
C6 C7 C8 C5 -1.2(2) . . . . ?
O1 C7 C8 C1 -2.0(3) . . . . ?
C6 C7 C8 C1 178.90(17) . . . . ?
C7 C6 C9 C10 178.51(16) . . . . ?
S1 C6 C9 C10 -7.0(2) . . . . ?
C7 C6 C9 S2 -4.0(3) . . . . ?
S1 C6 C9 S2 170.48(9) . . . . ?
C6 C9 C10 C15 136.16(17) . . . . ?
S2 C9 C10 C15 -41.4(2) . . . . ?
C6 C9 C10 C11 -47.8(2) . . . . ?
S2 C9 C10 C11 134.63(16) . . . . ?
C15 C10 C11 C12 -0.8(3) . . . . ?
C9 C10 C11 C12 -176.94(17) . . . . ?
C10 C11 C12 C13 -2.6(3) . . . . ?
C11 C12 C13 N1 -176.39(18) . . . . ?
C11 C12 C13 C14 3.3(3) . . . . ?
N1 C13 C14 C15 179.01(16) . . . . ?
C12 C13 C14 C15 -0.7(3) . . . . ?
C13 C14 C15 C10 -2.8(3) . . . . ?
C11 C10 C15 C14 3.4(3) . . . . ?
C9 C10 C15 C14 179.70(16) . . . . ?
C12 C13 N1 C16 -4.9(3) . . . . ?
C14 C13 N1 C16 175.46(19) . . . . ?
C12 C13 N1 C17 177.79(18) . . . . ?
C14 C13 N1 C17 -1.9(3) . . . . ?
C4 C5 S1 C6 -179.10(18) . . . . ?
C8 C5 S1 C6 -0.31(14) . . . . ?
C7 C6 S1 C5 -0.35(13) . . . . ?
C9 C6 S1 C5 -175.65(15) . . . . ?
